data_4322668
loop_
_publ_author_name
'Kuljeet Singh'
'Jeffrey R. Long'
'Pericles Stavropoulos'

_publ_section_title
;
 Polynuclear Complexes of Copper(I) and the
 2-(3(5)-Pyrazolyl)-6-methylpyridine Ligand: Structures and Reactivity
 toward Small Molecules
;
_journal_name_full 'Inorganic Chemistry'
_journal_page_first 1073
_journal_page_last 1079
_journal_paper_doi 10.1021/ic9708071
_journal_volume 37
_journal_year 1998
_chemical_formula_sum 'C40 H40 Cu2 N12 O'
_chemical_formula_weight 831.92
_chemical_name_systematic
;
 ?
;
_space_group_IT_number 13
_symmetry_cell_setting monoclinic
_symmetry_space_group_name_Hall '-P 2yac'
_symmetry_space_group_name_H-M 'P 1 2/n 1'
_atom_sites_solution_hydrogens geom
_atom_sites_solution_primary direct
_atom_sites_solution_secondary difmap
_audit_creation_method SHELXL
_cell_angle_alpha 90.00
_cell_angle_beta 99.725(2)
_cell_angle_gamma 90.00
_cell_formula_units_Z 2
_cell_length_a 12.4079(4)
_cell_length_b 8.4902(3)
_cell_length_c 17.6487(6)
_cell_measurement_temperature 293(2)
_cell_volume 1832.49(11)
_computing_structure_refinement 'SHELXL-93 (Sheldrick, 1993)'
_computing_structure_solution 'SHELXS-86 (Sheldrick, 1990)'
_diffrn_ambient_temperature 293(2)
_diffrn_radiation_monochromator graphite
_diffrn_radiation_source 'fine-focus sealed tube'
_diffrn_radiation_type MoK\a
_diffrn_radiation_wavelength 0.71073
_diffrn_reflns_av_R_equivalents 0.0818
_diffrn_reflns_av_sigmaI/netI 0.0676
_diffrn_reflns_limit_h_max 7
_diffrn_reflns_limit_h_min -13
_diffrn_reflns_limit_k_max 9
_diffrn_reflns_limit_k_min -9
_diffrn_reflns_limit_l_max 19
_diffrn_reflns_limit_l_min -19
_diffrn_reflns_number 7301
_diffrn_reflns_theta_max 23.25
_diffrn_reflns_theta_min 1.87
_exptl_absorpt_coefficient_mu 1.213
_exptl_crystal_density_diffrn 1.508
_exptl_crystal_F_000 860
_refine_diff_density_max 0.577
_refine_diff_density_min -0.374
_refine_diff_density_rms 0.098
_refine_ls_extinction_method none
_refine_ls_goodness_of_fit_all 1.185
_refine_ls_goodness_of_fit_obs 1.237
_refine_ls_matrix_type full
_refine_ls_number_parameters 253
_refine_ls_number_reflns 2626
_refine_ls_number_restraints 0
_refine_ls_restrained_S_all 1.197
_refine_ls_restrained_S_obs 1.237
_refine_ls_R_factor_all 0.1001
_refine_ls_R_factor_obs 0.0704
_refine_ls_shift/esd_max 0.000
_refine_ls_shift/esd_mean 0.000
_refine_ls_structure_factor_coef Fsqd
_refine_ls_weighting_details 'w=1/[\s^2^(Fo^2^)+(0.0360P)^2^+11.8604P] where P=(Fo^2^+2Fc^2^)/3'
_refine_ls_weighting_scheme calc
_refine_ls_wR_factor_all 0.1711
_refine_ls_wR_factor_obs 0.1515
_reflns_number_observed 1989
_reflns_number_total 2631
_reflns_observed_criterion >2sigma(I)
_cod_data_source_file ic9708071_3.cif
_cod_data_source_block Structure6
_cod_depositor_comments
;
The following automatic conversions were performed:

'_refine_ls_weighting_scheme' value 'calc
w=1/[\s^2^(Fo^2^)+(0.0360P)^2^+11.8604P] where P=(Fo^2^+2Fc^2^)/3'
was changed to 'calc'. New tag '_refine_ls_weighting_details' was
created. The value of the new tag was set to
'w=1/[\s^2^(Fo^2^)+(0.0360P)^2^+11.8604P] where P=(Fo^2^+2Fc^2^)/3'.

Automatic conversion script
Id: cif_fix_values 3143 2015-03-26 13:38:13Z robertas 
;
_cod_original_sg_symbol_H-M 'P 1 21/n 1'
_cod_database_code 4322668

loop_
_symmetry_equiv_pos_as_xyz
'x, y, z'
'-x+1/2, y, -z+1/2'
'-x, -y, -z'
'x-1/2, -y, z-1/2'

loop_
_atom_site_aniso_label
_atom_site_aniso_U_11
_atom_site_aniso_U_22
_atom_site_aniso_U_33
_atom_site_aniso_U_23
_atom_site_aniso_U_13
_atom_site_aniso_U_12
Cu 0.0260(5) 0.0183(5) 0.0321(5) -0.0013(4) 0.0004(4) 0.0016(4)
N1 0.027(3) 0.024(3) 0.030(3) 0.007(3) -0.003(3) -0.001(3)
N2 0.021(3) 0.019(3) 0.031(4) 0.002(3) 0.002(3) 0.000(3)
N3 0.028(3) 0.023(3) 0.033(4) -0.009(3) 0.004(3) 0.002(3)
C1 0.024(4) 0.045(5) 0.036(4) 0.009(4) -0.002(4) -0.005(4)
C2 0.024(4) 0.048(5) 0.049(5) 0.016(4) 0.004(4) 0.011(4)
C3 0.029(4) 0.017(4) 0.043(5) 0.007(4) 0.001(4) 0.002(3)
C4 0.027(4) 0.025(4) 0.044(5) -0.006(4) 0.004(4) 0.000(3)
C5 0.024(4) 0.042(5) 0.061(6) -0.001(5) 0.007(4) 0.008(4)
C6 0.031(5) 0.049(5) 0.064(6) -0.020(5) 0.013(5) 0.003(4)
C7 0.035(5) 0.056(6) 0.044(5) -0.010(5) 0.010(4) 0.000(4)
C8 0.030(4) 0.038(5) 0.037(4) -0.011(4) 0.005(4) 0.000(4)
C9 0.039(5) 0.066(6) 0.038(5) 0.003(5) 0.021(4) -0.004(5)
N4 0.036(4) 0.027(3) 0.037(4) -0.011(3) 0.003(3) -0.003(3)
N5 0.030(3) 0.025(4) 0.030(3) -0.002(3) 0.000(3) -0.002(3)
N6 0.030(3) 0.018(3) 0.028(3) -0.002(3) 0.008(3) -0.002(3)
C10 0.035(4) 0.038(5) 0.025(4) -0.009(4) -0.009(3) -0.005(4)
C11 0.033(4) 0.038(5) 0.033(4) 0.003(4) 0.005(4) 0.003(4)
C12 0.028(4) 0.021(4) 0.025(4) -0.002(3) 0.008(3) 0.000(3)
C13 0.025(4) 0.028(4) 0.025(4) 0.002(3) 0.013(3) 0.004(3)
C14 0.037(4) 0.022(4) 0.044(5) 0.006(4) 0.015(4) 0.006(3)
C15 0.055(6) 0.016(4) 0.049(5) 0.004(4) 0.025(5) 0.003(4)
C16 0.044(5) 0.019(4) 0.043(5) -0.008(4) 0.023(4) -0.008(4)
C17 0.029(4) 0.022(4) 0.032(4) -0.005(3) 0.019(3) -0.005(3)
C18 0.032(4) 0.036(5) 0.041(5) -0.008(4) 0.004(4) -0.007(4)
X1 0.085(35) 0.043(9) 0.049(23) 0.012(14) -0.008(19) -0.018(13)
X2 0.101(9) 0.066(7) 0.060(7) 0.002(6) 0.010(7) -0.008(7)
X3 0.134(11) 0.037(5) 0.059(7) 0.008(5) 0.018(7) 0.020(6)

loop_
_atom_site_label
_atom_site_type_symbol
_atom_site_fract_x
_atom_site_fract_y
_atom_site_fract_z
_atom_site_U_iso_or_equiv
_atom_site_thermal_displace_type
_atom_site_occupancy
_atom_site_calc_flag
_atom_site_refinement_flags
_atom_site_disorder_group
Cu Cu 0.28471(7) 0.25348(10) 0.64514(5) 0.0260(3) Uani 1 d . .
N1 N 0.3564(5) 0.1958(7) 0.8174(3) 0.0279(14) Uani 1 d . .
N2 N 0.3729(5) 0.1941(6) 0.7432(3) 0.0241(14) Uani 1 d . .
N3 N 0.4445(5) 0.2110(7) 0.6094(3) 0.0281(15) Uani 1 d . .
C1 C 0.4486(6) 0.1429(10) 0.8608(5) 0.036(2) Uani 1 d . .
H1B H 0.4594(6) 0.1323(10) 0.9140(5) 0.043 Uiso 1 calc R .
C2 C 0.5252(6) 0.1065(10) 0.8151(5) 0.041(2) Uani 1 d . .
H2A H 0.5955(6) 0.0680(10) 0.8308(5) 0.049 Uiso 1 calc R .
C3 C 0.4748(6) 0.1397(8) 0.7414(4) 0.030(2) Uani 1 d . .
C4 C 0.5108(6) 0.1356(9) 0.6667(4) 0.032(2) Uani 1 d . .
C5 C 0.6075(6) 0.0646(10) 0.6565(5) 0.043(2) Uani 1 d . .
H5A H 0.6495(6) 0.0085(10) 0.6961(5) 0.051 Uiso 1 calc R .
C6 C 0.6402(7) 0.0795(11) 0.5853(5) 0.047(2) Uani 1 d . .
H6A H 0.7046(7) 0.0324(11) 0.5764(5) 0.057 Uiso 1 calc R .
C7 C 0.5776(7) 0.1632(11) 0.5291(5) 0.045(2) Uani 1 d . .
H7A H 0.6004(7) 0.1769(11) 0.4820(5) 0.053 Uiso 1 calc R .
C8 C 0.4793(6) 0.2288(9) 0.5416(4) 0.035(2) Uani 1 d . .
C9 C 0.4129(7) 0.3223(11) 0.4792(5) 0.046(2) Uani 1 d . .
H9A H 0.3479(7) 0.3596(11) 0.4962(5) 0.070 Uiso 1 calc R .
H9B H 0.3929(7) 0.2571(11) 0.4346(5) 0.070 Uiso 1 calc R .
H9C H 0.4549(7) 0.4104(11) 0.4665(5) 0.070 Uiso 1 calc R .
N4 N 0.1605(5) 0.1734(7) 0.4877(4) 0.034(2) Uani 1 d . .
N5 N 0.2036(5) 0.2786(7) 0.5418(3) 0.0289(15) Uani 1 d . .
N6 N 0.2831(5) 0.5215(7) 0.6323(3) 0.0250(14) Uani 1 d . .
C10 C 0.0991(6) 0.2569(10) 0.4319(4) 0.034(2) Uani 1 d . .
H10A H 0.0596(6) 0.2133(10) 0.3873(4) 0.041 Uiso 1 calc R .
C11 C 0.1019(6) 0.4146(10) 0.4487(4) 0.035(2) Uani 1 d . .
H11A H 0.0666(6) 0.4963(10) 0.4193(4) 0.042 Uiso 1 calc R .
C12 C 0.1694(6) 0.4244(8) 0.5197(4) 0.024(2) Uani 1 d . .
C13 C 0.2109(6) 0.5579(8) 0.5678(4) 0.025(2) Uani 1 d . .
C14 C 0.1820(6) 0.7143(8) 0.5503(5) 0.033(2) Uani 1 d . .
H14A H 0.1316(6) 0.7377(8) 0.5064(5) 0.040 Uiso 1 calc R .
C15 C 0.2271(7) 0.8323(9) 0.5971(5) 0.038(2) Uani 1 d . .
H15A H 0.2085(7) 0.9367(9) 0.5855(5) 0.046 Uiso 1 calc R .
C16 C 0.3010(6) 0.7949(8) 0.6621(5) 0.034(2) Uani 1 d . .
H16A H 0.3313(6) 0.8744(8) 0.6953(5) 0.040 Uiso 1 calc R .
C17 C 0.3307(6) 0.6378(8) 0.6784(4) 0.026(2) Uani 1 d . .
C18 C 0.4129(6) 0.5919(10) 0.7470(4) 0.037(2) Uani 1 d . .
H18A H 0.4218(6) 0.4796(10) 0.7479(4) 0.055 Uiso 1 calc R .
H18B H 0.3878(6) 0.6256(10) 0.7929(4) 0.055 Uiso 1 calc R .
H18C H 0.4817(6) 0.6413(10) 0.7440(4) 0.055 Uiso 1 calc R .
X1 C 0.2741(33) 0.6141(21) 0.2414(29) 0.061(10) Uani 0.50 d P .
X2 C 0.2999(10) 0.5151(14) 0.3133(6) 0.076(3) Uani 1 d . .
X3 C 0.2925(11) 0.3512(11) 0.2838(6) 0.077(4) Uani 1 d . .

loop_
_atom_type_symbol
_atom_type_description
_atom_type_scat_dispersion_real
_atom_type_scat_dispersion_imag
_atom_type_scat_source
C C 0.0033 0.0016 'International Tables Vol C Tables 4.2.6.8 and 6.1.1.4'
H H 0.0000 0.0000 'International Tables Vol C Tables 4.2.6.8 and 6.1.1.4'
N N 0.0061 0.0033 'International Tables Vol C Tables 4.2.6.8 and 6.1.1.4'
O O 0.0106 0.0060 'International Tables Vol C Tables 4.2.6.8 and 6.1.1.4'
Cu Cu 0.3201 1.2651 'International Tables Vol C Tables 4.2.6.8 and 6.1.1.4'

loop_
_geom_angle_atom_site_label_1
_geom_angle_atom_site_label_2
_geom_angle_atom_site_label_3
_geom_angle
_geom_angle_site_symmetry_1
_geom_angle_site_symmetry_3
_geom_angle_publ_flag
N5 Cu N2 170.5(2) . . ?
N5 Cu N1 89.6(2) . 2_556 ?
N2 Cu N1 92.0(2) . 2_556 ?
N5 Cu N3 95.6(2) . . ?
N2 Cu N3 79.3(2) . . ?
N1 Cu N3 156.5(2) 2_556 . ?
N5 Cu N6 78.6(2) . . ?
N2 Cu N6 109.9(2) . . ?
N1 Cu N6 106.2(2) 2_556 . ?
N3 Cu N6 97.3(2) . . ?
C1 N1 N2 107.1(6) . . ?
C1 N1 Cu 126.4(5) . 2_556 ?
N2 N1 Cu 126.4(4) . 2_556 ?
C3 N2 N1 108.6(6) . . ?
C3 N2 Cu 117.1(5) . . ?
N1 N2 Cu 134.3(4) . . ?
C8 N3 C4 118.2(6) . . ?
C8 N3 Cu 132.2(5) . . ?
C4 N3 Cu 109.0(5) . . ?
N1 C1 C2 110.2(7) . . ?
C3 C2 C1 105.0(7) . . ?
N2 C3 C2 109.0(7) . . ?
N2 C3 C4 117.3(6) . . ?
C2 C3 C4 133.6(7) . . ?
N3 C4 C5 122.8(7) . . ?
N3 C4 C3 115.0(6) . . ?
C5 C4 C3 122.2(7) . . ?
C4 C5 C6 118.1(8) . . ?
C7 C6 C5 119.4(8) . . ?
C6 C7 C8 120.3(8) . . ?
N3 C8 C7 121.1(7) . . ?
N3 C8 C9 119.8(6) . . ?
C7 C8 C9 119.1(7) . . ?
C10 N4 N5 106.1(6) . . ?
C12 N5 N4 109.6(6) . . ?
C12 N5 Cu 117.6(5) . . ?
N4 N5 Cu 132.3(5) . . ?
C17 N6 C13 119.9(6) . . ?
C17 N6 Cu 132.2(5) . . ?
C13 N6 Cu 107.6(4) . . ?
N4 C10 C11 111.5(6) . . ?
C10 C11 C12 104.1(7) . . ?
N5 C12 C11 108.7(6) . . ?
N5 C12 C13 118.9(6) . . ?
C11 C12 C13 132.3(7) . . ?
N6 C13 C14 120.6(7) . . ?
N6 C13 C12 115.4(6) . . ?
C14 C13 C12 123.9(7) . . ?
C15 C14 C13 120.2(7) . . ?
C14 C15 C16 118.9(7) . . ?
C15 C16 C17 120.3(7) . . ?
N6 C17 C16 120.0(7) . . ?
N6 C17 C18 117.8(6) . . ?
C16 C17 C18 122.2(7) . . ?
X1 X1 X2 78.8(72) 2 2 ?
X1 X1 X2 73.5(68) 2 . ?
X2 X1 X2 104.6(14) 2 . ?
X1 X2 X3 108.1(16) 2 . ?
X1 X2 X1 27.7(20) 2 . ?
X3 X2 X1 103.7(15) . . ?
X3 X3 X2 106.3(7) 2 . ?

loop_
_geom_bond_atom_site_label_1
_geom_bond_atom_site_label_2
_geom_bond_distance
_geom_bond_site_symmetry_2
_geom_bond_publ_flag
Cu N5 1.940(6) . ?
Cu N2 1.951(6) . ?
Cu N1 2.033(6) 2_556 ?
Cu N3 2.210(6) . ?
Cu N6 2.287(6) . ?
N1 C1 1.342(9) . ?
N1 N2 1.360(8) . ?
N1 Cu 2.033(6) 2_556 ?
N2 C3 1.351(9) . ?
N3 C8 1.347(9) . ?
N3 C4 1.352(9) . ?
C1 C2 1.381(11) . ?
C2 C3 1.374(11) . ?
C3 C4 1.463(11) . ?
C4 C5 1.382(10) . ?
C5 C6 1.389(12) . ?
C6 C7 1.353(12) . ?
C7 C8 1.393(11) . ?
C8 C9 1.488(11) . ?
N4 C10 1.342(10) . ?
N4 N5 1.350(8) . ?
N5 C12 1.345(9) . ?
N6 C17 1.350(9) . ?
N6 C13 1.360(9) . ?
C10 C11 1.371(11) . ?
C11 C12 1.386(10) . ?
C12 C13 1.458(10) . ?
C13 C14 1.396(10) . ?
C14 C15 1.359(11) . ?
C15 C16 1.379(11) . ?
C16 C17 1.401(10) . ?
C17 C18 1.496(10) . ?
X1 X1 0.72(5) 2 ?
X1 X2 1.48(5) 2 ?
X1 X2 1.51(5) . ?
X2 X1 1.48(5) 2 ?
X2 X3 1.483(15) . ?
X3 X3 1.45(2) 2 ?
